data_4511538
loop_
_publ_author_name
'Xiao, Wenchang'
'Hu, Chunhua'
'Carter, Damien J.'
'Nichols, Shane'
'Ward, Michael D.'
'Raiteri, Paolo'
'Rohl, Andrew L.'
'Kahr, Bart'

_publ_section_title
;
 Structural Correspondence of Solution, Liquid Crystal, and Crystalline
 Phases of the Chromonic Mesogen Sunset Yellow
;
_journal_issue 8
_journal_name_full 'Crystal Growth &amp; Design'
_journal_page_first 4166
_journal_paper_doi 10.1021/cg500752x
_journal_volume 14
_journal_year 2014
_chemical_formula_sum 'C18 H26 N8 O9 S2'
_chemical_formula_weight 562.59
_chemical_name_systematic
; 
 ? 
;
_space_group_IT_number 52
_symmetry_cell_setting orthorhombic
_symmetry_space_group_name_Hall '-P 2a 2bc'
_symmetry_space_group_name_H-M 'P n n a'
_atom_sites_solution_hydrogens geom
_atom_sites_solution_primary direct
_atom_sites_solution_secondary difmap
_audit_creation_method SHELXL-97
_cell_angle_alpha 90.00
_cell_angle_beta 90.00
_cell_angle_gamma 90.00
_cell_formula_units_Z 4
_cell_length_a 6.8426(5)
_cell_length_b 20.0479(14)
_cell_length_c 21.4663(15)
_cell_measurement_reflns_used 7076
_cell_measurement_temperature 100(2)
_cell_measurement_theta_max 26.36
_cell_measurement_theta_min 3.02
_cell_volume 2944.7(4)
_computing_cell_refinement 'Bruker SAINT'
_computing_data_collection 'Bruker APEX2'
_computing_data_reduction 'Bruker SAINT'
_computing_molecular_graphics 'Bruker SHELXTL'
_computing_publication_material 'Bruker SHELXTL'
_computing_structure_refinement 'SHELXL-97 (Sheldrick, 2008)'
_computing_structure_solution 'SHELXS-97 (Sheldrick, 2008)'
_diffrn_ambient_temperature 100(2)
_diffrn_measured_fraction_theta_full 0.997
_diffrn_measured_fraction_theta_max 0.997
_diffrn_measurement_device_type 'Bruker APEX-II CCD'
_diffrn_measurement_method '\f and \w scans'
_diffrn_radiation_monochromator graphite
_diffrn_radiation_source 'fine-focus sealed tube'
_diffrn_radiation_type MoK\a
_diffrn_radiation_wavelength 0.71073
_diffrn_reflns_av_R_equivalents 0.0000
_diffrn_reflns_av_sigmaI/netI 0.0184
_diffrn_reflns_limit_h_max 8
_diffrn_reflns_limit_h_min 0
_diffrn_reflns_limit_k_max 25
_diffrn_reflns_limit_k_min 0
_diffrn_reflns_limit_l_max 26
_diffrn_reflns_limit_l_min 0
_diffrn_reflns_number 3016
_diffrn_reflns_theta_full 26.36
_diffrn_reflns_theta_max 26.36
_diffrn_reflns_theta_min 1.39
_exptl_absorpt_coefficient_mu 0.236
_exptl_absorpt_correction_T_max 0.9347
_exptl_absorpt_correction_T_min 0.8852
_exptl_absorpt_correction_type multi-scan
_exptl_absorpt_process_details SADABS
_exptl_crystal_colour colorless
_exptl_crystal_density_diffrn 1.269
_exptl_crystal_density_method 'not measured'
_exptl_crystal_description block
_exptl_crystal_F_000 1176
_exptl_crystal_size_max 0.53
_exptl_crystal_size_mid 0.34
_exptl_crystal_size_min 0.29
_refine_diff_density_max 0.532
_refine_diff_density_min -0.714
_refine_diff_density_rms 0.067
_refine_ls_extinction_method none
_refine_ls_goodness_of_fit_ref 1.095
_refine_ls_hydrogen_treatment mixed
_refine_ls_matrix_type full
_refine_ls_number_parameters 120
_refine_ls_number_reflns 3016
_refine_ls_number_restraints 30
_refine_ls_restrained_S_all 1.123
_refine_ls_R_factor_all 0.0754
_refine_ls_R_factor_gt 0.0584
_refine_ls_shift/su_max 0.000
_refine_ls_shift/su_mean 0.000
_refine_ls_structure_factor_coef Fsqd
_refine_ls_weighting_details 'calc w=1/[\s^2^(Fo^2^)+(0.0839P)^2^+3.3248P] where P=(Fo^2^+2Fc^2^)/3'
_refine_ls_weighting_scheme calc
_refine_ls_wR_factor_gt 0.1673
_refine_ls_wR_factor_ref 0.1771
_reflns_number_gt 2293
_reflns_number_total 3016
_reflns_threshold_expression >2sigma(I)
_cod_data_source_file cg500752x_si_002.cif
_cod_data_source_block 13mdw16x-sr
_cod_depositor_comments
;
The following automatic conversions were performed:

'_symmetry_cell_setting' value 'Orthorhombic' changed to
'orthorhombic' according to
/usr/data/users/saulius/crontab/automatic-downloads/rss-feeds/ACS/lib/dictionaries/cif_core.dic
dictionary named 'cif_core.dic' version 2.4.2 from 2011-04-26.

Automatic conversion script
Id: cif_fix_values 2281 2013-09-26 08:29:07Z andrius 

 Adding full bibliography for 4511538.cif.
;
_cod_original_sg_symbol_H-M 'P nna'
_cod_database_code 4511538

loop_
_symmetry_equiv_pos_as_xyz
'x, y, z'
'-x+1/2, -y, z'
'-x+1/2, y+1/2, -z+1/2'
'x, -y+1/2, -z+1/2'
'-x, -y, -z'
'x-1/2, y, -z'
'x-1/2, -y-1/2, z-1/2'
'-x, y-1/2, z-1/2'

loop_
_atom_site_label
_atom_site_type_symbol
_atom_site_fract_x
_atom_site_fract_y
_atom_site_fract_z
_atom_site_U_iso_or_equiv
_atom_site_adp_type
_atom_site_occupancy
_atom_site_symmetry_multiplicity
_atom_site_calc_flag
_atom_site_refinement_flags
_atom_site_disorder_assembly
_atom_site_disorder_group
S1 S 0.18918(10) 0.31217(3) 0.39231(4) 0.0346(2) Uani 1 1 d . . .
O1 O 0.3603(3) 0.35163(10) 0.40987(11) 0.0400(5) Uani 1 1 d . . .
O2 O 0.1910(4) 0.29496(11) 0.32641(10) 0.0469(6) Uani 1 1 d . . .
O3 O 0.0084(3) 0.34362(10) 0.41187(10) 0.0395(5) Uani 1 1 d . . .
O4 O 0.2213(5) 0.0004(3) 0.63571(15) 0.0331(3) Uani 0.50 1 d PD A -1
H4O H 0.1993 0.0333 0.6125 0.050 Uiso 0.50 1 calc PR A -1
N1 N 0.2379(7) 0.0600(2) 0.5328(2) 0.0331(3) Uani 0.50 1 d PD A -1
N2 N 0.248(2) 0.0047(3) 0.50319(17) 0.0331(3) Uani 0.50 1 d PD A -1
C1 C 0.2047(10) 0.23844(17) 0.4292(2) 0.0331(3) Uani 0.50 1 d PGU A -1
C2 C 0.2046(8) 0.23925(16) 0.4940(2) 0.0331(3) Uani 0.50 1 d PG A -1
H2 H 0.1968 0.2805 0.5157 0.040 Uiso 0.50 1 calc PR A -1
C3 C 0.2157(7) 0.17974(19) 0.52702(17) 0.0331(3) Uani 0.50 1 d PG A -1
H3 H 0.2155 0.1803 0.5713 0.040 Uiso 0.50 1 calc PR A -1
C4 C 0.2270(7) 0.11942(16) 0.49531(19) 0.0331(3) Uani 0.50 1 d PGD A -1
C5 C 0.2271(9) 0.11860(17) 0.43056(19) 0.0331(3) Uani 0.50 1 d PG A -1
H5 H 0.2349 0.0774 0.4089 0.040 Uiso 0.50 1 calc PR A -1
C6 C 0.2160(11) 0.1781(2) 0.39753(17) 0.0331(3) Uani 0.50 1 d PG A -1
H6 H 0.2162 0.1776 0.3533 0.040 Uiso 0.50 1 calc PR A -1
C7 C 0.2606(4) -0.05471(9) 0.53506(12) 0.0331(3) Uani 0.50 1 d PGD A -1
C8 C 0.2614(4) -0.05451(9) 0.59981(12) 0.0331(3) Uani 0.50 1 d PGD A -1
C9 C 0.2730(5) -0.11434(9) 0.63234(13) 0.0331(3) Uani 0.50 1 d PG A -1
H9 H 0.2735 -0.1142 0.6766 0.040 Uiso 0.50 1 calc PR A -1
C10 C 0.2838(4) -0.17436(9) 0.60011(14) 0.0331(3) Uani 0.50 1 d PG A -1
H10 H 0.2917 -0.2152 0.6223 0.040 Uiso 0.50 1 calc PR A -1
C11 C 0.2830(5) -0.17456(9) 0.53535(14) 0.0331(3) Uani 0.50 1 d PG A -1
C12 C 0.2714(5) -0.11474(9) 0.50283(13) 0.0331(3) Uani 0.50 1 d PG A -1
C13 C 0.2706(8) -0.11493(10) 0.43808(13) 0.0331(3) Uani 0.50 1 d PG A -1
H13 H 0.2627 -0.0740 0.4159 0.040 Uiso 0.50 1 calc PR A -1
C14 C 0.2814(10) -0.17495(10) 0.40585(14) 0.0331(3) Uani 0.50 1 d PG A -1
H14 H 0.2809 -0.1751 0.3616 0.040 Uiso 0.50 1 calc PR A -1
C15 C 0.2930(9) -0.23478(10) 0.43837(16) 0.0331(3) Uani 0.50 1 d PG . -1
C16 C 0.2938(6) -0.23458(9) 0.50312(16) 0.0331(3) Uani 0.50 1 d PG A -1
H16 H 0.3017 -0.2755 0.5253 0.040 Uiso 0.50 1 calc PR A -1
C17 C 0.2500(4) 0.50000(9) 0.48743(11) 0.0269(8) Uani 1 2 d SG . .
N3 N 0.3035(3) 0.44594(9) 0.51760(10) 0.0382(6) Uani 1 1 d GU . .
H3A H 0.3039 0.4456 0.5586 0.046 Uiso 1 1 calc R . .
H3B H 0.3390 0.4101 0.4968 0.046 Uiso 1 1 calc R . .
N4 N 0.2500 0.5000 0.42527(17) 0.0429(9) Uani 1 2 d S . .
H4A H 0.2857 0.4640 0.4048 0.052 Uiso 0.50 1 calc PR . .
H4B H 0.2143 0.5360 0.4048 0.052 Uiso 0.50 1 calc PR . .
C18 C 0.6912(8) 0.2781(4) 0.2839(3) 0.0536(9) Uani 0.50 1 d PDU B -1
N5 N 0.6883(13) 0.3146(4) 0.3364(4) 0.0536(9) Uani 0.50 1 d PD B -1
H5A H 0.7985 0.3250 0.3552 0.064 Uiso 0.50 1 calc PR B -1
H5B H 0.5762 0.3282 0.3520 0.064 Uiso 0.50 1 calc PR B -1
N6 N 0.5261(6) 0.2580(5) 0.2574(4) 0.0536(9) Uani 0.50 1 d PD B -1
H6A H 0.5297 0.2316 0.2247 0.064 Uiso 0.50 1 calc PR B -1
H6B H 0.4129 0.2712 0.2726 0.064 Uiso 0.50 1 calc PR B -1
N7 N 0.8587(7) 0.2576(4) 0.2601(4) 0.0536(9) Uani 0.50 1 d PD B -1
H7A H 0.8592 0.2311 0.2274 0.064 Uiso 0.50 1 calc PR B -1
H7B H 0.9698 0.2704 0.2769 0.064 Uiso 0.50 1 calc PR B -1
O5 O 0.6863(8) 0.1544(3) 0.1705(3) 0.0478(13) Uani 0.50 1 d PD C -1
H5C H 0.583(5) 0.144(4) 0.152(3) 0.072 Uiso 0.50 1 d PD D -1
H5D H 0.787(5) 0.147(4) 0.149(3) 0.072 Uiso 0.50 1 d PD E -1
O6 O 0.2500 0.5000 0.6440(2) 0.0843(14) Uani 1 2 d SD . .
H6O H 0.149(2) 0.494(3) 0.6657(9) 0.126 Uiso 1 1 d D . .

loop_
_atom_site_aniso_label
_atom_site_aniso_U_11
_atom_site_aniso_U_22
_atom_site_aniso_U_33
_atom_site_aniso_U_23
_atom_site_aniso_U_13
_atom_site_aniso_U_12
S1 0.0292(4) 0.0263(4) 0.0482(5) -0.0117(3) 0.0027(3) 0.0010(3)
O1 0.0295(10) 0.0303(11) 0.0602(14) -0.0132(9) 0.0071(9) -0.0042(9)
O2 0.0644(16) 0.0309(11) 0.0453(13) -0.0122(9) 0.0047(11) 0.0034(10)
O3 0.0295(10) 0.0345(11) 0.0546(13) -0.0127(9) -0.0019(9) 0.0071(9)
O4 0.0199(5) 0.0334(6) 0.0459(7) -0.0009(9) 0.0003(8) -0.0005(4)
N1 0.0199(5) 0.0334(6) 0.0459(7) -0.0009(9) 0.0003(8) -0.0005(4)
N2 0.0199(5) 0.0334(6) 0.0459(7) -0.0009(9) 0.0003(8) -0.0005(4)
C1 0.0199(5) 0.0334(6) 0.0459(7) -0.0009(9) 0.0003(8) -0.0005(4)
C2 0.0199(5) 0.0334(6) 0.0459(7) -0.0009(9) 0.0003(8) -0.0005(4)
C3 0.0199(5) 0.0334(6) 0.0459(7) -0.0009(9) 0.0003(8) -0.0005(4)
C4 0.0199(5) 0.0334(6) 0.0459(7) -0.0009(9) 0.0003(8) -0.0005(4)
C5 0.0199(5) 0.0334(6) 0.0459(7) -0.0009(9) 0.0003(8) -0.0005(4)
C6 0.0199(5) 0.0334(6) 0.0459(7) -0.0009(9) 0.0003(8) -0.0005(4)
C7 0.0199(5) 0.0334(6) 0.0459(7) -0.0009(9) 0.0003(8) -0.0005(4)
C8 0.0199(5) 0.0334(6) 0.0459(7) -0.0009(9) 0.0003(8) -0.0005(4)
C9 0.0199(5) 0.0334(6) 0.0459(7) -0.0009(9) 0.0003(8) -0.0005(4)
C10 0.0199(5) 0.0334(6) 0.0459(7) -0.0009(9) 0.0003(8) -0.0005(4)
C11 0.0199(5) 0.0334(6) 0.0459(7) -0.0009(9) 0.0003(8) -0.0005(4)
C12 0.0199(5) 0.0334(6) 0.0459(7) -0.0009(9) 0.0003(8) -0.0005(4)
C13 0.0199(5) 0.0334(6) 0.0459(7) -0.0009(9) 0.0003(8) -0.0005(4)
C14 0.0199(5) 0.0334(6) 0.0459(7) -0.0009(9) 0.0003(8) -0.0005(4)
C15 0.0199(5) 0.0334(6) 0.0459(7) -0.0009(9) 0.0003(8) -0.0005(4)
C16 0.0199(5) 0.0334(6) 0.0459(7) -0.0009(9) 0.0003(8) -0.0005(4)
C17 0.0143(15) 0.0211(16) 0.045(2) 0.000 0.000 -0.0003(13)
N3 0.0302(12) 0.0273(12) 0.0570(16) 0.0092(10) -0.0078(11) -0.0027(10)
N4 0.050(2) 0.0355(19) 0.043(2) 0.000 0.000 -0.0138(17)
C18 0.0383(13) 0.064(2) 0.058(2) -0.0224(15) 0.0003(14) 0.0018(16)
N5 0.0383(13) 0.064(2) 0.058(2) -0.0224(15) 0.0003(14) 0.0018(16)
N6 0.0383(13) 0.064(2) 0.058(2) -0.0224(15) 0.0003(14) 0.0018(16)
N7 0.0383(13) 0.064(2) 0.058(2) -0.0224(15) 0.0003(14) 0.0018(16)
O5 0.024(2) 0.066(4) 0.053(3) -0.001(3) 0.000(2) -0.003(3)
O6 0.081(3) 0.114(4) 0.058(3) 0.000 0.000 -0.010(3)

loop_
_atom_type_symbol
_atom_type_description
_atom_type_scat_dispersion_real
_atom_type_scat_dispersion_imag
_atom_type_scat_source
C C 0.0033 0.0016 'International Tables Vol C Tables 4.2.6.8 and 6.1.1.4'
H H 0.0000 0.0000 'International Tables Vol C Tables 4.2.6.8 and 6.1.1.4'
N N 0.0061 0.0033 'International Tables Vol C Tables 4.2.6.8 and 6.1.1.4'
O O 0.0106 0.0060 'International Tables Vol C Tables 4.2.6.8 and 6.1.1.4'
S S 0.1246 0.1234 'International Tables Vol C Tables 4.2.6.8 and 6.1.1.4'

loop_
_geom_angle_atom_site_label_1
_geom_angle_atom_site_label_2
_geom_angle_atom_site_label_3
_geom_angle
_geom_angle_site_symmetry_1
_geom_angle_site_symmetry_3
O3 S1 O2 113.06(14) . .
O3 S1 O1 111.90(12) . .
O2 S1 O1 111.83(14) . .
O3 S1 C1 107.4(2) . .
O2 S1 C1 104.44(18) . .
O1 S1 C1 107.7(2) . .
O3 S1 C15 105.48(15) . 2
O2 S1 C15 108.72(11) . 2
O1 S1 C15 105.30(16) . 2
C8 O4 H4O 109.5 . .
N2 N1 C4 116.1(4) . .
N1 N2 C7 120.4(3) . .
C2 C1 C6 120.0 . .
C2 C1 S1 117.5(2) . .
C6 C1 S1 122.5(2) . .
C3 C2 C1 120.0 . .
C3 C2 H2 120.0 . .
C1 C2 H2 120.0 . .
C4 C3 C2 120.0 . .
C4 C3 H3 120.0 . .
C2 C3 H3 120.0 . .
C3 C4 C5 120.0 . .
C3 C4 N1 116.7(3) . .
C5 C4 N1 123.3(3) . .
C4 C5 C6 120.0 . .
C4 C5 H5 120.0 . .
C6 C5 H5 120.0 . .
C5 C6 C1 120.0 . .
C5 C6 H6 120.0 . .
C1 C6 H6 120.0 . .
N2 C7 C8 119.6(2) . .
N2 C7 C12 120.4(2) . .
C8 C7 C12 120.0 . .
O4 C8 C9 115.0(2) . .
O4 C8 C7 124.3(2) . .
C9 C8 C7 120.0 . .
C8 C9 C10 120.0 . .
C8 C9 H9 120.0 . .
C10 C9 H9 120.0 . .
C11 C10 C9 120.0 . .
C11 C10 H10 120.0 . .
C9 C10 H10 120.0 . .
C12 C11 C10 120.0 . .
C12 C11 C16 120.0 . .
C10 C11 C16 120.0 . .
C13 C12 C11 120.0 . .
C13 C12 C7 120.0 . .
C11 C12 C7 120.0 . .
C12 C13 C14 120.0 . .
C12 C13 H13 120.0 . .
C14 C13 H13 120.0 . .
C15 C14 C13 120.0 . .
C15 C14 H14 120.0 . .
C13 C14 H14 120.0 . .
C14 C15 C16 120.0 . .
C14 C15 S1 117.42(12) . 2
C16 C15 S1 122.57(13) . 2
C15 C16 C11 120.0 . .
C15 C16 H16 120.0 . .
C11 C16 H16 120.0 . .
N3 C17 N3 120.97(8) . 2_565
N3 C17 N4 119.51(10) . .
N3 C17 N4 119.52(18) 2_565 .
C17 N3 H3A 120.0 . .
C17 N3 H3B 120.0 . .
H3A N3 H3B 120.0 . .
C17 N4 H4A 120.0 . .
C17 N4 H4B 120.0 . .
H4A N4 H4B 120.0 . .
N7 C18 N6 118.6(5) . .
N7 C18 N5 120.4(6) . .
N6 C18 N5 120.8(6) . .
C18 N5 H5A 120.0 . .
C18 N5 H5B 120.0 . .
H5A N5 H5B 120.0 . .
C18 N6 H6A 120.0 . .
C18 N6 H6B 120.0 . .
H6A N6 H6B 120.0 . .
C18 N7 H7A 120.0 . .
C18 N7 H7B 120.0 . .
H7A N7 H7B 120.0 . .
H5C O5 H5D 114(2) . .

loop_
_geom_bond_atom_site_label_1
_geom_bond_atom_site_label_2
_geom_bond_distance
_geom_bond_site_symmetry_2
S1 O3 1.450(2) .
S1 O2 1.456(2) .
S1 O1 1.462(2) .
S1 C1 1.681(3) .
S1 C15 1.844(2) 2
O4 C8 1.372(5) .
O4 H4O 0.8400 .
N1 N2 1.279(6) .
N1 C4 1.440(5) .
N2 C7 1.377(6) .
C1 C2 1.3900 .
C1 C6 1.3900 .
C2 C3 1.3900 .
C2 H2 0.9500 .
C3 C4 1.3900 .
C3 H3 0.9500 .
C4 C5 1.3900 .
C5 C6 1.3900 .
C5 H5 0.9500 .
C6 H6 0.9500 .
C7 C8 1.3900 .
C7 C12 1.3900 .
C8 C9 1.3900 .
C9 C10 1.3900 .
C9 H9 0.9500 .
C10 C11 1.3900 .
C10 H10 0.9500 .
C11 C12 1.3900 .
C11 C16 1.3900 .
C12 C13 1.3900 .
C13 C14 1.3900 .
C13 H13 0.9500 .
C14 C15 1.3900 .
C14 H14 0.9500 .
C15 C16 1.3900 .
C15 S1 1.844(2) 2
C16 H16 0.9500 .
C17 N3 1.3147 .
C17 N3 1.315(3) 2_565
C17 N4 1.334(4) .
N3 H3A 0.8800 .
N3 H3B 0.8800 .
N4 H4A 0.8800 .
N4 H4B 0.8800 .
C18 N7 1.321(6) .
C18 N6 1.327(6) .
C18 N5 1.345(7) .
N5 H5A 0.8800 .
N5 H5B 0.8800 .
N6 H6A 0.8800 .
N6 H6B 0.8800 .
N7 H7A 0.8800 .
N7 H7B 0.8800 .
O5 H5C 0.838(10) .
O5 H5D 0.837(10) .
O6 H6O 0.840(10) .
